data_4350605
loop_
_publ_author_name
'Thoi, Van S.'
'Stork, Jay R.'
'Magde, Douglas'
'Cohen, Seth M.'

_publ_section_title
;
 Luminescent dipyrrinato complexes of trivalent group 13 metal ions.
;
_journal_issue 26
_journal_name_full 'Inorganic chemistry'
_journal_page_first 10688
_journal_page_last 10697
_journal_paper_doi 10.1021/ic061581h
_journal_volume 45
_journal_year 2006
_chemical_formula_moiety 'C48 H30 Ga N9, 0.83(C H Cl3), 0.25(H2 O)'
_chemical_formula_sum 'C48.83 H30.83 Cl2.49 Ga N9 O0.25'
_chemical_formula_weight 905.99
_chemical_name_common '[Ga(cydpm)~3~]^.^CHCl~3~'
_space_group_IT_number 2
_space_group_name_Hall '-P 1'
_space_group_name_H-M_alt 'P -1'
_symmetry_cell_setting triclinic
_symmetry_space_group_name_H-M 'P -1'
_atom_sites_solution_hydrogens geom
_atom_sites_solution_primary direct
_atom_sites_solution_secondary difmap
_audit_creation_method SHELXL-97
_cell_angle_alpha 95.906(4)
_cell_angle_beta 110.802(4)
_cell_angle_gamma 106.542(4)
_cell_formula_units_Z 4
_cell_length_a 14.696(4)
_cell_length_b 16.567(4)
_cell_length_c 20.069(5)
_cell_measurement_reflns_used 7712
_cell_measurement_temperature 100(2)
_cell_measurement_theta_max 27.6
_cell_measurement_theta_min 2.54
_cell_volume 4263.6(19)
_computing_cell_refinement SMART
_computing_data_collection 'SMART 5.054 (Bruker, 2003)'
_computing_data_reduction 'SAINT 6.45A (Bruker, 2003)'
_computing_molecular_graphics 'SHELXTL 5.1 (Sheldrick, 1994)'
_computing_publication_material SHELXL97
_computing_structure_refinement 'SHELXL97 (Sheldrick, 1997)'
_computing_structure_solution 'SHELXS97 (Sheldrick, 1990)'
_diffrn_ambient_temperature 100(2)
_diffrn_detector_area_resol_mean 8.3
_diffrn_measured_fraction_theta_full 0.989
_diffrn_measured_fraction_theta_max 0.989
_diffrn_measurement_device_type 'Bruker APEX'
_diffrn_measurement_method \w
_diffrn_radiation_monochromator graphite
_diffrn_radiation_source 'fine-focus sealed tube'
_diffrn_radiation_type MoK\a
_diffrn_radiation_wavelength 0.71073
_diffrn_reflns_av_R_equivalents 0.0352
_diffrn_reflns_av_sigmaI/netI 0.0568
_diffrn_reflns_limit_h_max 18
_diffrn_reflns_limit_h_min -18
_diffrn_reflns_limit_k_max 20
_diffrn_reflns_limit_k_min -20
_diffrn_reflns_limit_l_max 24
_diffrn_reflns_limit_l_min -25
_diffrn_reflns_number 34829
_diffrn_reflns_theta_full 26.37
_diffrn_reflns_theta_max 26.37
_diffrn_reflns_theta_min 1.52
_diffrn_standards_number 0
_exptl_absorpt_coefficient_mu 0.850
_exptl_absorpt_correction_T_max 0.94228
_exptl_absorpt_correction_T_min 0.74305
_exptl_absorpt_correction_type multi-scan
_exptl_absorpt_process_details 'SADABS 2.10 (Sheldrick, 2004)'
_exptl_crystal_colour orange
_exptl_crystal_density_diffrn 1.411
_exptl_crystal_density_method 'not measured'
_exptl_crystal_description block
_exptl_crystal_F_000 1849
_exptl_crystal_size_max 0.41
_exptl_crystal_size_mid 0.13
_exptl_crystal_size_min 0.09
_refine_diff_density_max 0.953
_refine_diff_density_min -0.611
_refine_diff_density_rms 0.075
_refine_ls_extinction_method none
_refine_ls_goodness_of_fit_ref 1.022
_refine_ls_hydrogen_treatment constr
_refine_ls_matrix_type full
_refine_ls_number_parameters 1129
_refine_ls_number_reflns 17265
_refine_ls_number_restraints 0
_refine_ls_restrained_S_all 1.022
_refine_ls_R_factor_all 0.0622
_refine_ls_R_factor_gt 0.0462
_refine_ls_shift/su_max 0.001
_refine_ls_shift/su_mean 0.000
_refine_ls_structure_factor_coef Fsqd
_refine_ls_weighting_details 'calc w=1/[\s^2^(Fo^2^)+(0.0559P)^2^+2.4249P] where P=(Fo^2^+2Fc^2^)/3'
_refine_ls_weighting_scheme calc
_refine_ls_wR_factor_gt 0.1093
_refine_ls_wR_factor_ref 0.1188
_reflns_number_gt 13600
_reflns_number_total 17265
_reflns_threshold_expression I>2\s(I)
_cod_data_source_file ic061581hsi20060821_032126.cif
_cod_data_source_block '[Ga(4-cydpm)3]'
_cod_original_cell_volume 4264(2)
_cod_database_code 4350605

loop_
_symmetry_equiv_pos_as_xyz
'x, y, z'
'-x, -y, -z'

loop_
_atom_site_label
_atom_site_type_symbol
_atom_site_fract_x
_atom_site_fract_y
_atom_site_fract_z
_atom_site_U_iso_or_equiv
_atom_site_adp_type
_atom_site_occupancy
_atom_site_symmetry_multiplicity
_atom_site_calc_flag
_atom_site_refinement_flags
_atom_site_disorder_assembly
_atom_site_disorder_group
Ga1 Ga 0.15650(2) 0.754098(18) 0.432961(16) 0.01863(8) Uani 1 1 d . . .
Ga2 Ga 0.29572(2) 0.262179(18) 0.083941(15) 0.01635(8) Uani 1 1 d . . .
C1 C 0.1303(2) 0.83330(18) 0.56469(16) 0.0262(6) Uani 1 1 d . . .
H1 H 0.0570 0.8084 0.5401 0.031 Uiso 1 1 calc R . .
C2 C 0.1825(2) 0.88454(19) 0.63698(16) 0.0296(7) Uani 1 1 d . . .
H2 H 0.1520 0.8996 0.6687 0.036 Uiso 1 1 calc R . .
C3 C 0.2854(2) 0.90789(18) 0.65174(16) 0.0259(6) Uani 1 1 d . . .
H3 H 0.3407 0.9426 0.6963 0.031 Uiso 1 1 calc R . .
C4 C 0.2954(2) 0.87110(17) 0.58864(15) 0.0215(6) Uani 1 1 d . . .
C5 C 0.3869(2) 0.87958(17) 0.57938(15) 0.0221(6) Uani 1 1 d . . .
C6 C 0.3964(2) 0.84129(17) 0.51835(15) 0.0206(6) Uani 1 1 d . . .
C7 C 0.4888(2) 0.84820(18) 0.50760(16) 0.0247(6) Uani 1 1 d . . .
H7 H 0.5576 0.8813 0.5413 0.030 Uiso 1 1 calc R . .
C8 C 0.4604(2) 0.79849(19) 0.43975(16) 0.0260(6) Uani 1 1 d . . .
H8 H 0.5052 0.7903 0.4174 0.031 Uiso 1 1 calc R . .
C9 C 0.3515(2) 0.76207(18) 0.40979(15) 0.0231(6) Uani 1 1 d . . .
H9 H 0.3111 0.7243 0.3628 0.028 Uiso 1 1 calc R . .
C10 C 0.4846(2) 0.93935(18) 0.64058(15) 0.0225(6) Uani 1 1 d . . .
C11 C 0.5070(3) 1.0278(2) 0.64811(18) 0.0381(8) Uani 1 1 d . . .
H11 H 0.4599 1.0489 0.6149 0.046 Uiso 1 1 calc R . .
C12 C 0.5966(3) 1.0855(2) 0.70311(17) 0.0375(8) Uani 1 1 d . . .
H12 H 0.6111 1.1459 0.7078 0.045 Uiso 1 1 calc R . .
C13 C 0.6657(2) 1.05474(18) 0.75180(15) 0.0244(6) Uani 1 1 d . . .
C14 C 0.6430(2) 0.96624(19) 0.74579(15) 0.0261(6) Uani 1 1 d . . .
H14 H 0.6889 0.9451 0.7799 0.031 Uiso 1 1 calc R . .
C15 C 0.5533(2) 0.90922(18) 0.68990(16) 0.0260(6) Uani 1 1 d . . .
H15 H 0.5385 0.8487 0.6852 0.031 Uiso 1 1 calc R . .
C16 C 0.7621(2) 1.1160(2) 0.80561(16) 0.0279(7) Uani 1 1 d . . .
C17 C 0.2299(2) 0.92643(18) 0.39370(16) 0.0257(6) Uani 1 1 d . . .
H17 H 0.3005 0.9322 0.4192 0.031 Uiso 1 1 calc R . .
C18 C 0.1969(2) 0.98550(18) 0.35346(16) 0.0266(6) Uani 1 1 d . . .
H18 H 0.2401 1.0364 0.3472 0.032 Uiso 1 1 calc R . .
C19 C 0.0915(2) 0.95546(18) 0.32537(15) 0.0245(6) Uani 1 1 d . . .
H19 H 0.0470 0.9813 0.2956 0.029 Uiso 1 1 calc R . .
C20 C 0.0605(2) 0.87793(17) 0.34900(15) 0.0215(6) Uani 1 1 d . . .
C21 C -0.0399(2) 0.82700(17) 0.33528(14) 0.0207(6) Uani 1 1 d . . .
C22 C -0.0701(2) 0.75325(17) 0.36334(14) 0.0199(6) Uani 1 1 d . . .
C23 C -0.1717(2) 0.70303(18) 0.35116(15) 0.0248(6) Uani 1 1 d . . .
H23 H -0.2339 0.7104 0.3210 0.030 Uiso 1 1 calc R . .
C24 C -0.1637(2) 0.64085(19) 0.39149(16) 0.0263(6) Uani 1 1 d . . .
H24 H -0.2190 0.5979 0.3954 0.032 Uiso 1 1 calc R . .
C25 C -0.0577(2) 0.65359(18) 0.42557(15) 0.0238(6) Uani 1 1 d . . .
H25 H -0.0302 0.6188 0.4562 0.029 Uiso 1 1 calc R . .
C26 C -0.1257(2) 0.85095(17) 0.28557(15) 0.0211(6) Uani 1 1 d . . .
C27 C -0.1905(2) 0.87941(19) 0.31114(16) 0.0285(7) Uani 1 1 d . . .
H27 H -0.1788 0.8854 0.3614 0.034 Uiso 1 1 calc R . .
C28 C -0.2716(2) 0.89887(19) 0.26359(17) 0.0294(7) Uani 1 1 d . . .
H28 H -0.3162 0.9175 0.2810 0.035 Uiso 1 1 calc R . .
C29 C -0.2879(2) 0.89120(17) 0.19052(16) 0.0243(6) Uani 1 1 d . . .
C30 C -0.2232(2) 0.86381(18) 0.16468(16) 0.0247(6) Uani 1 1 d . . .
H30 H -0.2343 0.8588 0.1146 0.030 Uiso 1 1 calc R . .
C31 C -0.1427(2) 0.84379(17) 0.21223(15) 0.0231(6) Uani 1 1 d . . .
H31 H -0.0984 0.8249 0.1946 0.028 Uiso 1 1 calc R . .
C32 C -0.3738(2) 0.91053(19) 0.14086(18) 0.0304(7) Uani 1 1 d . . .
C33 C 0.1037(2) 0.71621(18) 0.26942(15) 0.0237(6) Uani 1 1 d . . .
H33 H 0.1185 0.7758 0.2692 0.028 Uiso 1 1 calc R . .
C34 C 0.0637(2) 0.64945(18) 0.20596(15) 0.0254(6) Uani 1 1 d . . .
H34 H 0.0472 0.6559 0.1570 0.030 Uiso 1 1 calc R . .
C35 C 0.0535(2) 0.57375(18) 0.22891(15) 0.0231(6) Uani 1 1 d . . .
H35 H 0.0279 0.5174 0.1988 0.028 Uiso 1 1 calc R . .
C36 C 0.0885(2) 0.59531(17) 0.30677(14) 0.0200(6) Uani 1 1 d . . .
C37 C 0.0944(2) 0.53923(17) 0.35379(14) 0.0193(6) Uani 1 1 d . . .
C38 C 0.1294(2) 0.56173(17) 0.43027(14) 0.0194(6) Uani 1 1 d . . .
C39 C 0.1423(2) 0.50542(18) 0.47885(15) 0.0222(6) Uani 1 1 d . . .
H39 H 0.1285 0.4450 0.4659 0.027 Uiso 1 1 calc R . .
C40 C 0.1790(2) 0.55554(18) 0.54852(15) 0.0248(6) Uani 1 1 d . . .
H40 H 0.1954 0.5362 0.5929 0.030 Uiso 1 1 calc R . .
C41 C 0.1876(2) 0.64033(18) 0.54138(15) 0.0223(6) Uani 1 1 d . . .
H41 H 0.2108 0.6881 0.5812 0.027 Uiso 1 1 calc R . .
C42 C 0.0574(2) 0.44453(17) 0.31971(14) 0.0201(6) Uani 1 1 d . . .
C43 C 0.1071(2) 0.40985(18) 0.28362(15) 0.0232(6) Uani 1 1 d . . .
H43 H 0.1664 0.4465 0.2791 0.028 Uiso 1 1 calc R . .
C44 C 0.0703(2) 0.32129(18) 0.25388(15) 0.0235(6) Uani 1 1 d . . .
H44 H 0.1046 0.2973 0.2294 0.028 Uiso 1 1 calc R . .
C45 C -0.0170(2) 0.26826(18) 0.26018(15) 0.0235(6) Uani 1 1 d . . .
C46 C -0.0677(2) 0.30279(18) 0.29531(15) 0.0246(6) Uani 1 1 d . . .
H46 H -0.1281 0.2664 0.2986 0.029 Uiso 1 1 calc R . .
C47 C -0.0300(2) 0.39059(17) 0.32571(15) 0.0218(6) Uani 1 1 d . . .
H47 H -0.0638 0.4142 0.3508 0.026 Uiso 1 1 calc R . .
C48 C -0.0558(2) 0.1756(2) 0.23175(17) 0.0294(7) Uani 1 1 d . . .
C49 C 0.4741(2) 0.43244(17) 0.15351(15) 0.0204(6) Uani 1 1 d . . .
H49 H 0.4731 0.4387 0.1068 0.024 Uiso 1 1 calc R . .
C50 C 0.5432(2) 0.49381(17) 0.21971(15) 0.0215(6) Uani 1 1 d . . .
H50 H 0.5947 0.5470 0.2253 0.026 Uiso 1 1 calc R . .
C51 C 0.5205(2) 0.46086(17) 0.27391(15) 0.0204(6) Uani 1 1 d . . .
H51 H 0.5543 0.4867 0.3248 0.024 Uiso 1 1 calc R . .
C52 C 0.4370(2) 0.38059(17) 0.24005(14) 0.0178(5) Uani 1 1 d . . .
C53 C 0.3858(2) 0.32614(17) 0.27374(14) 0.0179(5) Uani 1 1 d . . .
C54 C 0.2944(2) 0.25386(17) 0.23788(14) 0.0193(6) Uani 1 1 d . . .
C55 C 0.2427(2) 0.19536(17) 0.27024(15) 0.0207(6) Uani 1 1 d . . .
H55 H 0.2638 0.1969 0.3211 0.025 Uiso 1 1 calc R . .
C56 C 0.1565(2) 0.13605(17) 0.21463(15) 0.0223(6) Uani 1 1 d . . .
H56 H 0.1062 0.0889 0.2195 0.027 Uiso 1 1 calc R . .
C57 C 0.1569(2) 0.15835(17) 0.14939(15) 0.0214(6) Uani 1 1 d . . .
H57 H 0.1057 0.1274 0.1021 0.026 Uiso 1 1 calc R . .
C58 C 0.4328(2) 0.34705(16) 0.35531(14) 0.0195(6) Uani 1 1 d . . .
C59 C 0.3773(2) 0.36557(17) 0.39505(15) 0.0227(6) Uani 1 1 d . . .
H59 H 0.3080 0.3633 0.3698 0.027 Uiso 1 1 calc R . .
C60 C 0.4220(2) 0.38711(18) 0.47066(15) 0.0246(6) Uani 1 1 d . . .
H60 H 0.3838 0.3995 0.4974 0.029 Uiso 1 1 calc R . .
C61 C 0.5239(2) 0.39046(17) 0.50739(14) 0.0226(6) Uani 1 1 d . . .
C62 C 0.5796(2) 0.37116(17) 0.46895(15) 0.0235(6) Uani 1 1 d . . .
H62 H 0.6484 0.3724 0.4943 0.028 Uiso 1 1 calc R . .
C63 C 0.5341(2) 0.34998(17) 0.39294(15) 0.0218(6) Uani 1 1 d . . .
H63 H 0.5724 0.3374 0.3663 0.026 Uiso 1 1 calc R . .
C64 C 0.5729(2) 0.41574(19) 0.58638(16) 0.0279(7) Uani 1 1 d . . .
C65 C 0.4775(2) 0.20633(18) 0.16196(15) 0.0219(6) Uani 1 1 d . . .
H65 H 0.5156 0.2626 0.1927 0.026 Uiso 1 1 calc R . .
C66 C 0.5161(2) 0.13798(18) 0.16372(16) 0.0250(6) Uani 1 1 d . . .
H66 H 0.5835 0.1400 0.1942 0.030 Uiso 1 1 calc R . .
C67 C 0.4381(2) 0.06780(19) 0.11298(16) 0.0257(6) Uani 1 1 d . . .
H67 H 0.4405 0.0115 0.1022 0.031 Uiso 1 1 calc R . .
C68 C 0.3529(2) 0.09503(17) 0.07947(15) 0.0201(6) Uani 1 1 d . . .
C69 C 0.2572(2) 0.04626(17) 0.02331(15) 0.0200(6) Uani 1 1 d . . .
C70 C 0.1759(2) 0.07624(17) -0.01199(14) 0.0190(6) Uani 1 1 d . . .
C71 C 0.0816(2) 0.02846(18) -0.07308(15) 0.0219(6) Uani 1 1 d . . .
H71 H 0.0603 -0.0307 -0.0963 0.026 Uiso 1 1 calc R . .
C72 C 0.0273(2) 0.08295(18) -0.09237(15) 0.0227(6) Uani 1 1 d . . .
H72 H -0.0388 0.0692 -0.1312 0.027 Uiso 1 1 calc R . .
C73 C 0.0890(2) 0.16372(18) -0.04320(14) 0.0193(6) Uani 1 1 d . . .
H73 H 0.0700 0.2139 -0.0443 0.023 Uiso 1 1 calc R . .
C74 C 0.2353(2) -0.04793(17) -0.00229(15) 0.0208(6) Uani 1 1 d . . .
C75 C 0.2929(2) -0.07809(18) -0.03466(16) 0.0260(6) Uani 1 1 d . . .
H75 H 0.3500 -0.0381 -0.0392 0.031 Uiso 1 1 calc R . .
C76 C 0.2673(2) -0.16593(18) -0.06014(17) 0.0276(7) Uani 1 1 d . . .
H76 H 0.3065 -0.1862 -0.0823 0.033 Uiso 1 1 calc R . .
C77 C 0.1836(2) -0.22427(18) -0.05303(16) 0.0259(6) Uani 1 1 d . . .
C78 C 0.1271(2) -0.19511(18) -0.02002(16) 0.0259(6) Uani 1 1 d . . .
H78 H 0.0709 -0.2353 -0.0146 0.031 Uiso 1 1 calc R . .
C79 C 0.1528(2) -0.10721(18) 0.00505(15) 0.0238(6) Uani 1 1 d . . .
H79 H 0.1137 -0.0872 0.0274 0.029 Uiso 1 1 calc R . .
C80 C 0.1524(2) -0.3162(2) -0.08059(17) 0.0290(7) Uani 1 1 d . . .
C81 C 0.1474(2) 0.35849(18) 0.07886(15) 0.0225(6) Uani 1 1 d . . .
H81 H 0.1341 0.3354 0.1172 0.027 Uiso 1 1 calc R . .
C82 C 0.0997(2) 0.41386(18) 0.04297(16) 0.0254(6) Uani 1 1 d . . .
H82 H 0.0499 0.4339 0.0523 0.030 Uiso 1 1 calc R . .
C83 C 0.1394(2) 0.43289(18) -0.00775(15) 0.0223(6) Uani 1 1 d . . .
H83 H 0.1224 0.4689 -0.0406 0.027 Uiso 1 1 calc R . .
C84 C 0.2109(2) 0.38907(17) -0.00240(14) 0.0187(5) Uani 1 1 d . . .
C85 C 0.2709(2) 0.39120(17) -0.04316(14) 0.0185(6) Uani 1 1 d . . .
C86 C 0.3399(2) 0.34685(17) -0.03832(14) 0.0186(6) Uani 1 1 d . . .
C87 C 0.4000(2) 0.34781(18) -0.08029(14) 0.0214(6) Uani 1 1 d . . .
H87 H 0.4021 0.3802 -0.1165 0.026 Uiso 1 1 calc R . .
C88 C 0.4541(2) 0.29355(18) -0.05905(15) 0.0230(6) Uani 1 1 d . . .
H88 H 0.5008 0.2808 -0.0776 0.028 Uiso 1 1 calc R . .
C89 C 0.4271(2) 0.26039(17) -0.00428(14) 0.0201(6) Uani 1 1 d . . .
H89 H 0.4534 0.2205 0.0200 0.024 Uiso 1 1 calc R . .
C90 C 0.2650(2) 0.44961(17) -0.09526(14) 0.0191(6) Uani 1 1 d . . .
C91 C 0.3297(2) 0.53576(18) -0.06968(15) 0.0241(6) Uani 1 1 d . . .
H91 H 0.3736 0.5571 -0.0191 0.029 Uiso 1 1 calc R . .
C92 C 0.3310(2) 0.59047(18) -0.11682(15) 0.0235(6) Uani 1 1 d . . .
H92 H 0.3758 0.6491 -0.0989 0.028 Uiso 1 1 calc R . .
C93 C 0.2662(2) 0.55930(18) -0.19086(14) 0.0203(6) Uani 1 1 d . . .
C94 C 0.1993(2) 0.47380(18) -0.21689(15) 0.0244(6) Uani 1 1 d . . .
H94 H 0.1538 0.4528 -0.2672 0.029 Uiso 1 1 calc R . .
C95 C 0.2000(2) 0.42012(18) -0.16901(15) 0.0232(6) Uani 1 1 d . . .
H95 H 0.1549 0.3615 -0.1868 0.028 Uiso 1 1 calc R . .
C96 C 0.2751(2) 0.61600(19) -0.24009(15) 0.0235(6) Uani 1 1 d . . .
N1 N 0.19566(17) 0.82404(14) 0.53515(12) 0.0209(5) Uani 1 1 d . . .
N2 N 0.31193(17) 0.78690(14) 0.45526(12) 0.0197(5) Uani 1 1 d . . .
N3 N 0.8401(2) 1.16585(17) 0.84613(14) 0.0340(6) Uani 1 1 d . . .
N4 N 0.14964(17) 0.86181(14) 0.39135(12) 0.0215(5) Uani 1 1 d . . .
N5 N 0.00007(18) 0.72090(14) 0.40951(12) 0.0211(5) Uani 1 1 d . . .
N6 N -0.4416(2) 0.92557(19) 0.10134(17) 0.0422(7) Uani 1 1 d . . .
N7 N 0.11813(17) 0.68519(14) 0.32987(12) 0.0197(5) Uani 1 1 d . . .
N8 N 0.15856(17) 0.64518(14) 0.47097(12) 0.0191(5) Uani 1 1 d . . .
N9 N -0.0878(2) 0.10199(17) 0.21227(16) 0.0390(7) Uani 1 1 d . . .
N10 N 0.41104(16) 0.36515(14) 0.16458(12) 0.0181(5) Uani 1 1 d . . .
N11 N 0.23875(17) 0.22909(14) 0.16182(12) 0.0192(5) Uani 1 1 d . . .
N12 N 0.6124(2) 0.43719(18) 0.64898(14) 0.0389(7) Uani 1 1 d . . .
N13 N 0.38036(16) 0.18238(14) 0.11168(12) 0.0181(5) Uani 1 1 d . . .
N14 N 0.17809(17) 0.16072(14) 0.00537(12) 0.0188(5) Uani 1 1 d . . .
N15 N 0.1239(2) -0.38957(17) -0.10147(15) 0.0354(6) Uani 1 1 d . . .
N16 N 0.21348(17) 0.34250(14) 0.05214(12) 0.0183(5) Uani 1 1 d . . .
N17 N 0.35947(16) 0.29214(14) 0.00936(11) 0.0174(5) Uani 1 1 d . . .
N18 N 0.28509(19) 0.66143(17) -0.27821(13) 0.0313(6) Uani 1 1 d . . .
C97 C 0.3909(2) 0.6334(2) 0.20879(18) 0.0248(7) Uani 0.83 1 d P A 1
H97 H 0.3972 0.5881 0.2377 0.030 Uiso 0.83 1 calc PR A 1
Cl1 Cl 0.51038(8) 0.71841(7) 0.24762(6) 0.0475(3) Uani 0.83 1 d P A 1
Cl2 Cl 0.29094(8) 0.66540(8) 0.21528(6) 0.0472(3) Uani 0.83 1 d P A 1
Cl3 Cl 0.36047(7) 0.58593(6) 0.11937(5) 0.0348(2) Uani 0.83 1 d P A 1
C98 C 0.8424(3) 0.8234(3) 0.5101(2) 0.0361(9) Uani 0.83 1 d P B 1
H98 H 0.8531 0.7871 0.4725 0.043 Uiso 0.83 1 calc PR B 1
Cl4 Cl 0.92112(9) 0.92796(7) 0.52497(6) 0.0523(3) Uani 0.83 1 d P B 1
Cl5 Cl 0.71120(9) 0.81133(11) 0.47613(9) 0.0726(4) Uani 0.83 1 d P B 1
Cl6 Cl 0.87608(9) 0.78352(11) 0.58976(7) 0.0681(4) Uani 0.83 1 d P B 1
O1W O 0.6957(19) 0.2840(16) 0.8408(13) 0.102(7) Uiso 0.17 1 d P C 2
O2W O 0.2482(9) 0.0604(7) 0.5364(6) 0.025(3) Uiso 0.17 1 d P D 2
O3W O 0.2683(12) 0.2042(10) 0.4782(9) 0.042(4) Uiso 0.17 1 d P E 2

loop_
_atom_site_aniso_label
_atom_site_aniso_U_11
_atom_site_aniso_U_22
_atom_site_aniso_U_33
_atom_site_aniso_U_23
_atom_site_aniso_U_13
_atom_site_aniso_U_12
Ga1 0.01999(16) 0.01638(16) 0.01812(16) 0.00482(12) 0.00738(12) 0.00436(12)
Ga2 0.01482(15) 0.01585(15) 0.01617(15) 0.00307(11) 0.00499(12) 0.00396(12)
C1 0.0266(16) 0.0233(15) 0.0292(16) 0.0055(12) 0.0135(13) 0.0064(12)
C2 0.0382(18) 0.0251(16) 0.0286(16) 0.0022(13) 0.0194(14) 0.0090(14)
C3 0.0317(17) 0.0204(15) 0.0227(15) 0.0033(11) 0.0102(13) 0.0062(12)
C4 0.0254(15) 0.0150(13) 0.0221(14) 0.0066(11) 0.0077(12) 0.0056(11)
C5 0.0252(15) 0.0178(14) 0.0209(14) 0.0084(11) 0.0063(12) 0.0065(12)
C6 0.0197(14) 0.0197(14) 0.0206(14) 0.0088(11) 0.0058(11) 0.0059(11)
C7 0.0203(14) 0.0247(15) 0.0281(15) 0.0090(12) 0.0080(12) 0.0074(12)
C8 0.0264(16) 0.0279(16) 0.0290(16) 0.0094(13) 0.0147(13) 0.0115(13)
C9 0.0306(16) 0.0210(14) 0.0214(14) 0.0070(11) 0.0125(12) 0.0107(12)
C10 0.0241(15) 0.0226(15) 0.0185(14) 0.0049(11) 0.0073(12) 0.0061(12)
C11 0.0346(18) 0.0246(17) 0.0363(18) 0.0118(14) -0.0048(15) 0.0060(14)
C12 0.0380(19) 0.0193(15) 0.0349(18) 0.0099(13) -0.0025(15) 0.0017(14)
C13 0.0230(15) 0.0268(16) 0.0206(14) 0.0052(12) 0.0076(12) 0.0064(12)
C14 0.0251(15) 0.0297(16) 0.0231(15) 0.0089(12) 0.0060(12) 0.0126(13)
C15 0.0269(16) 0.0192(15) 0.0315(16) 0.0067(12) 0.0105(13) 0.0087(12)
C16 0.0301(17) 0.0301(17) 0.0245(15) 0.0119(13) 0.0100(14) 0.0113(14)
C17 0.0237(15) 0.0208(15) 0.0293(16) 0.0073(12) 0.0091(13) 0.0043(12)
C18 0.0288(16) 0.0184(15) 0.0344(17) 0.0116(12) 0.0159(14) 0.0047(12)
C19 0.0302(16) 0.0207(15) 0.0251(15) 0.0106(12) 0.0124(13) 0.0089(12)
C20 0.0266(15) 0.0184(14) 0.0205(14) 0.0048(11) 0.0105(12) 0.0075(12)
C21 0.0275(15) 0.0170(14) 0.0175(13) 0.0034(11) 0.0091(12) 0.0075(12)
C22 0.0234(14) 0.0184(14) 0.0170(13) 0.0039(10) 0.0071(11) 0.0071(11)
C23 0.0225(15) 0.0244(15) 0.0226(15) 0.0039(12) 0.0057(12) 0.0060(12)
C24 0.0235(15) 0.0235(15) 0.0313(16) 0.0102(12) 0.0123(13) 0.0043(12)
C25 0.0286(16) 0.0226(15) 0.0232(15) 0.0089(12) 0.0137(13) 0.0077(12)
C26 0.0225(14) 0.0175(14) 0.0214(14) 0.0062(11) 0.0072(12) 0.0054(11)
C27 0.0369(18) 0.0277(16) 0.0236(15) 0.0059(12) 0.0132(14) 0.0138(14)
C28 0.0360(18) 0.0228(15) 0.0367(18) 0.0069(13) 0.0189(15) 0.0150(13)
C29 0.0258(15) 0.0161(14) 0.0298(16) 0.0074(12) 0.0090(13) 0.0077(12)
C30 0.0253(15) 0.0252(15) 0.0219(15) 0.0073(12) 0.0087(12) 0.0063(12)
C31 0.0199(14) 0.0211(15) 0.0262(15) 0.0058(12) 0.0087(12) 0.0049(12)
C32 0.0331(17) 0.0258(16) 0.0381(18) 0.0103(14) 0.0165(15) 0.0145(14)
C33 0.0247(15) 0.0213(15) 0.0236(15) 0.0081(12) 0.0081(12) 0.0068(12)
C34 0.0256(15) 0.0279(16) 0.0177(14) 0.0046(12) 0.0055(12) 0.0065(13)
C35 0.0213(14) 0.0213(14) 0.0202(14) 0.0018(11) 0.0058(12) 0.0021(12)
C36 0.0169(13) 0.0195(14) 0.0201(14) 0.0034(11) 0.0059(11) 0.0036(11)
C37 0.0146(13) 0.0190(14) 0.0214(14) 0.0048(11) 0.0058(11) 0.0034(11)
C38 0.0172(13) 0.0169(14) 0.0216(14) 0.0053(11) 0.0071(11) 0.0031(11)
C39 0.0261(15) 0.0175(14) 0.0224(14) 0.0072(11) 0.0089(12) 0.0069(12)
C40 0.0301(16) 0.0245(15) 0.0217(15) 0.0094(12) 0.0114(13) 0.0095(13)
C41 0.0225(14) 0.0245(15) 0.0178(14) 0.0052(11) 0.0070(11) 0.0063(12)
C42 0.0181(14) 0.0197(14) 0.0184(13) 0.0047(11) 0.0039(11) 0.0049(11)
C43 0.0217(14) 0.0250(15) 0.0222(14) 0.0073(12) 0.0093(12) 0.0059(12)
C44 0.0260(15) 0.0235(15) 0.0244(15) 0.0064(12) 0.0130(12) 0.0095(12)
C45 0.0276(15) 0.0199(14) 0.0197(14) 0.0026(11) 0.0069(12) 0.0078(12)
C46 0.0204(14) 0.0206(15) 0.0286(16) 0.0034(12) 0.0095(12) 0.0024(12)
C47 0.0205(14) 0.0215(14) 0.0220(14) 0.0025(11) 0.0085(12) 0.0060(12)
C48 0.0319(17) 0.0272(17) 0.0310(17) 0.0044(13) 0.0185(14) 0.0063(14)
C49 0.0197(14) 0.0210(14) 0.0215(14) 0.0062(11) 0.0093(11) 0.0067(11)
C50 0.0191(14) 0.0182(14) 0.0251(15) 0.0050(11) 0.0095(12) 0.0025(11)
C51 0.0184(14) 0.0195(14) 0.0197(14) 0.0025(11) 0.0055(11) 0.0050(11)
C52 0.0159(13) 0.0195(14) 0.0176(13) 0.0030(10) 0.0059(11) 0.0069(11)
C53 0.0177(13) 0.0180(13) 0.0190(13) 0.0032(10) 0.0074(11) 0.0080(11)
C54 0.0204(14) 0.0197(14) 0.0191(14) 0.0049(11) 0.0083(11) 0.0081(11)
C55 0.0243(15) 0.0196(14) 0.0211(14) 0.0073(11) 0.0107(12) 0.0088(12)
C56 0.0209(14) 0.0184(14) 0.0283(15) 0.0082(11) 0.0121(12) 0.0039(11)
C57 0.0210(14) 0.0176(14) 0.0230(14) 0.0043(11) 0.0071(12) 0.0053(11)
C58 0.0230(14) 0.0135(13) 0.0205(14) 0.0037(10) 0.0091(12) 0.0041(11)
C59 0.0226(15) 0.0195(14) 0.0257(15) 0.0055(11) 0.0095(12) 0.0069(12)
C60 0.0325(16) 0.0209(15) 0.0231(15) 0.0047(11) 0.0150(13) 0.0082(12)
C61 0.0313(16) 0.0183(14) 0.0167(14) 0.0051(11) 0.0091(12) 0.0067(12)
C62 0.0237(15) 0.0220(15) 0.0226(14) 0.0072(11) 0.0060(12) 0.0081(12)
C63 0.0237(15) 0.0194(14) 0.0218(14) 0.0041(11) 0.0098(12) 0.0060(12)
C64 0.0395(18) 0.0226(15) 0.0245(16) 0.0076(12) 0.0147(14) 0.0117(13)
C65 0.0192(14) 0.0209(14) 0.0204(14) 0.0039(11) 0.0050(11) 0.0038(11)
C66 0.0190(14) 0.0277(16) 0.0272(15) 0.0091(12) 0.0055(12) 0.0103(12)
C67 0.0246(15) 0.0226(15) 0.0305(16) 0.0071(12) 0.0100(13) 0.0099(12)
C68 0.0209(14) 0.0174(14) 0.0245(14) 0.0077(11) 0.0117(12) 0.0062(11)
C69 0.0227(14) 0.0165(13) 0.0234(14) 0.0054(11) 0.0131(12) 0.0053(11)
C70 0.0209(14) 0.0172(13) 0.0174(13) 0.0018(10) 0.0088(11) 0.0037(11)
C71 0.0171(14) 0.0201(14) 0.0222(14) -0.0018(11) 0.0078(11) -0.0001(11)
C72 0.0153(13) 0.0292(16) 0.0188(14) 0.0010(11) 0.0049(11) 0.0044(12)
C73 0.0178(13) 0.0229(14) 0.0185(13) 0.0041(11) 0.0081(11) 0.0081(11)
C74 0.0185(14) 0.0170(14) 0.0224(14) 0.0037(11) 0.0046(11) 0.0045(11)
C75 0.0235(15) 0.0217(15) 0.0343(17) 0.0070(12) 0.0141(13) 0.0066(12)
C76 0.0282(16) 0.0223(15) 0.0358(17) 0.0028(13) 0.0162(14) 0.0111(13)
C77 0.0268(16) 0.0193(14) 0.0290(16) 0.0040(12) 0.0088(13) 0.0080(12)
C78 0.0224(15) 0.0205(15) 0.0330(16) 0.0064(12) 0.0122(13) 0.0034(12)
C79 0.0231(15) 0.0225(15) 0.0266(15) 0.0038(12) 0.0115(12) 0.0080(12)
C80 0.0279(16) 0.0261(17) 0.0344(17) 0.0076(13) 0.0127(14) 0.0111(13)
C81 0.0224(14) 0.0254(15) 0.0224(14) 0.0061(12) 0.0122(12) 0.0077(12)
C82 0.0230(15) 0.0246(15) 0.0324(16) 0.0064(12) 0.0133(13) 0.0111(12)
C83 0.0215(14) 0.0214(14) 0.0230(14) 0.0073(11) 0.0062(12) 0.0086(12)
C84 0.0193(14) 0.0165(13) 0.0162(13) 0.0017(10) 0.0048(11) 0.0040(11)
C85 0.0158(13) 0.0163(13) 0.0155(13) -0.0001(10) 0.0027(11) 0.0003(11)
C86 0.0171(13) 0.0182(14) 0.0172(13) 0.0026(10) 0.0059(11) 0.0030(11)
C87 0.0213(14) 0.0224(14) 0.0177(14) 0.0032(11) 0.0076(11) 0.0044(11)
C88 0.0191(14) 0.0241(15) 0.0238(15) 0.0018(11) 0.0100(12) 0.0040(12)
C89 0.0179(14) 0.0203(14) 0.0186(14) 0.0019(11) 0.0047(11) 0.0059(11)
C90 0.0150(13) 0.0212(14) 0.0217(14) 0.0068(11) 0.0077(11) 0.0062(11)
C91 0.0247(15) 0.0266(15) 0.0148(13) 0.0030(11) 0.0045(12) 0.0052(12)
C92 0.0207(14) 0.0205(14) 0.0229(14) 0.0042(11) 0.0049(12) 0.0028(12)
C93 0.0173(13) 0.0259(15) 0.0185(14) 0.0075(11) 0.0067(11) 0.0085(11)
C94 0.0224(15) 0.0268(15) 0.0174(14) 0.0048(11) 0.0027(11) 0.0060(12)
C95 0.0203(14) 0.0227(15) 0.0210(14) 0.0030(11) 0.0057(12) 0.0037(12)
C96 0.0158(14) 0.0287(16) 0.0205(14) 0.0038(12) 0.0040(11) 0.0047(12)
N1 0.0227(12) 0.0180(12) 0.0211(12) 0.0042(9) 0.0093(10) 0.0052(10)
N2 0.0217(12) 0.0167(11) 0.0195(12) 0.0053(9) 0.0072(10) 0.0059(10)
N3 0.0296(15) 0.0341(15) 0.0289(14) 0.0103(12) 0.0048(12) 0.0054(12)
N4 0.0214(12) 0.0193(12) 0.0227(12) 0.0066(9) 0.0086(10) 0.0050(10)
N5 0.0239(12) 0.0203(12) 0.0197(12) 0.0081(9) 0.0089(10) 0.0074(10)
N6 0.0395(17) 0.0419(17) 0.0525(19) 0.0163(14) 0.0163(15) 0.0253(14)
N7 0.0207(12) 0.0180(12) 0.0176(11) 0.0053(9) 0.0064(9) 0.0042(9)
N8 0.0178(11) 0.0188(12) 0.0194(12) 0.0051(9) 0.0072(9) 0.0044(9)
N9 0.0474(18) 0.0240(15) 0.0491(18) 0.0015(13) 0.0304(15) 0.0058(13)
N10 0.0163(11) 0.0185(11) 0.0178(11) 0.0039(9) 0.0058(9) 0.0048(9)
N11 0.0169(11) 0.0192(12) 0.0200(12) 0.0053(9) 0.0068(9) 0.0046(9)
N12 0.0575(19) 0.0380(16) 0.0236(15) 0.0070(12) 0.0156(14) 0.0212(14)
N13 0.0155(11) 0.0170(11) 0.0197(11) 0.0046(9) 0.0046(9) 0.0054(9)
N14 0.0169(11) 0.0198(12) 0.0182(11) 0.0030(9) 0.0057(9) 0.0067(9)
N15 0.0342(15) 0.0221(14) 0.0461(17) 0.0007(12) 0.0166(13) 0.0064(12)
N16 0.0183(11) 0.0183(11) 0.0174(11) 0.0048(9) 0.0071(9) 0.0052(9)
N17 0.0171(11) 0.0161(11) 0.0165(11) 0.0024(9) 0.0059(9) 0.0037(9)
N18 0.0254(14) 0.0366(15) 0.0244(13) 0.0120(12) 0.0052(11) 0.0042(12)
C97 0.0161(16) 0.0296(19) 0.0243(18) -0.0005(14) 0.0076(14) 0.0046(14)
Cl1 0.0308(5) 0.0335(5) 0.0532(7) -0.0077(5) 0.0046(5) -0.0030(4)
Cl2 0.0393(6) 0.0700(8) 0.0361(6) -0.0003(5) 0.0151(5) 0.0289(5)
Cl3 0.0357(5) 0.0405(5) 0.0272(5) -0.0020(4) 0.0142(4) 0.0130(4)
C98 0.024(2) 0.061(3) 0.0239(19) 0.0100(18) 0.0108(16) 0.0144(19)
Cl4 0.0562(7) 0.0471(6) 0.0449(6) -0.0084(5) 0.0283(6) 0.0019(5)
Cl5 0.0273(6) 0.1005(11) 0.0849(10) 0.0382(9) 0.0107(6) 0.0237(7)
Cl6 0.0463(7) 0.1311(13) 0.0451(7) 0.0517(8) 0.0262(6) 0.0362(8)

loop_
_atom_type_symbol
_atom_type_description
_atom_type_scat_dispersion_real
_atom_type_scat_dispersion_imag
_atom_type_scat_source
C C 0.0033 0.0016 'International Tables Vol C Tables 4.2.6.8 and 6.1.1.4'
H H 0.0000 0.0000 'International Tables Vol C Tables 4.2.6.8 and 6.1.1.4'
N N 0.0061 0.0033 'International Tables Vol C Tables 4.2.6.8 and 6.1.1.4'
Ga Ga 0.2307 1.6083 'International Tables Vol C Tables 4.2.6.8 and 6.1.1.4'
Cl Cl 0.1484 0.1585 'International Tables Vol C Tables 4.2.6.8 and 6.1.1.4'
O O 0.0106 0.0060 'International Tables Vol C Tables 4.2.6.8 and 6.1.1.4'

loop_
_geom_angle_atom_site_label_1
_geom_angle_atom_site_label_2
_geom_angle_atom_site_label_3
_geom_angle
N8 Ga1 N1 91.53(9)
N8 Ga1 N7 89.11(9)
N1 Ga1 N7 179.25(9)
N8 Ga1 N2 89.78(9)
N1 Ga1 N2 88.69(9)
N7 Ga1 N2 90.93(9)
N8 Ga1 N4 177.98(9)
N1 Ga1 N4 89.93(9)
N7 Ga1 N4 89.43(9)
N2 Ga1 N4 91.64(9)
N8 Ga1 N5 90.39(9)
N1 Ga1 N5 91.82(9)
N7 Ga1 N5 88.56(9)
N2 Ga1 N5 179.46(9)
N4 Ga1 N5 88.17(9)
N14 Ga2 N16 90.38(9)
N14 Ga2 N13 89.20(9)
N16 Ga2 N13 177.20(9)
N14 Ga2 N10 178.13(9)
N16 Ga2 N10 88.60(9)
N13 Ga2 N10 91.90(9)
N14 Ga2 N17 89.64(9)
N16 Ga2 N17 88.55(9)
N13 Ga2 N17 88.69(9)
N10 Ga2 N17 91.89(9)
N14 Ga2 N11 91.28(9)
N16 Ga2 N11 94.82(9)
N13 Ga2 N11 87.96(9)
N10 Ga2 N11 87.26(9)
N17 Ga2 N11 176.51(9)
N1 C1 C2 112.2(3)
N1 C1 H1 123.9
C2 C1 H1 123.9
C3 C2 C1 105.9(3)
C3 C2 H2 127.1
C1 C2 H2 127.1
C2 C3 C4 107.8(3)
C2 C3 H3 126.1
C4 C3 H3 126.1
C5 C4 N1 124.6(3)
C5 C4 C3 127.2(3)
N1 C4 C3 108.3(2)
C6 C5 C4 126.9(3)
C6 C5 C10 116.9(3)
C4 C5 C10 116.1(2)
C5 C6 N2 123.9(3)
C5 C6 C7 128.2(3)
N2 C6 C7 108.0(2)
C8 C7 C6 107.5(3)
C8 C7 H7 126.2
C6 C7 H7 126.2
C7 C8 C9 106.2(3)
C7 C8 H8 126.9
C9 C8 H8 126.9
N2 C9 C8 111.8(3)
N2 C9 H9 124.1
C8 C9 H9 124.1
C11 C10 C15 119.1(3)
C11 C10 C5 118.7(3)
C15 C10 C5 122.2(3)
C12 C11 C10 120.9(3)
C12 C11 H11 119.6
C10 C11 H11 119.6
C11 C12 C13 119.7(3)
C11 C12 H12 120.1
C13 C12 H12 120.1
C14 C13 C12 119.9(3)
C14 C13 C16 121.3(3)
C12 C13 C16 118.7(3)
C15 C14 C13 119.6(3)
C15 C14 H14 120.2
C13 C14 H14 120.2
C14 C15 C10 120.8(3)
C14 C15 H15 119.6
C10 C15 H15 119.6
N3 C16 C13 177.0(3)
N4 C17 C18 111.4(3)
N4 C17 H17 124.3
C18 C17 H17 124.3
C19 C18 C17 106.8(2)
C19 C18 H18 126.6
C17 C18 H18 126.6
C18 C19 C20 107.0(3)
C18 C19 H19 126.5
C20 C19 H19 126.5
C21 C20 N4 124.5(2)
C21 C20 C19 126.9(3)
N4 C20 C19 108.6(2)
C20 C21 C22 126.7(3)
C20 C21 C26 117.2(2)
C22 C21 C26 116.1(2)
N5 C22 C23 109.6(2)
N5 C22 C21 123.6(2)
C23 C22 C21 126.8(3)
C24 C23 C22 106.7(3)
C24 C23 H23 126.7
C22 C23 H23 126.7
C23 C24 C25 106.5(2)
C23 C24 H24 126.8
C25 C24 H24 126.8
N5 C25 C24 111.6(2)
N5 C25 H25 124.2
C24 C25 H25 124.2
C31 C26 C27 119.3(3)
C31 C26 C21 119.6(2)
C27 C26 C21 121.1(2)
C28 C27 C26 120.2(3)
C28 C27 H27 119.9
C26 C27 H27 119.9
C27 C28 C29 120.0(3)
C27 C28 H28 120.0
C29 C28 H28 120.0
C28 C29 C30 120.3(3)
C28 C29 C32 119.7(3)
C30 C29 C32 120.0(3)
C31 C30 C29 119.6(3)
C31 C30 H30 120.2
C29 C30 H30 120.2
C30 C31 C26 120.6(3)
C30 C31 H31 119.7
C26 C31 H31 119.7
N6 C32 C29 179.6(4)
N7 C33 C34 111.8(2)
N7 C33 H33 124.1
C34 C33 H33 124.1
C35 C34 C33 106.5(2)
C35 C34 H34 126.8
C33 C34 H34 126.8
C34 C35 C36 107.2(2)
C34 C35 H35 126.4
C36 C35 H35 126.4
C37 C36 N7 124.0(2)
C37 C36 C35 127.5(3)
N7 C36 C35 108.5(2)
C36 C37 C38 126.7(2)
C36 C37 C42 117.1(2)
C38 C37 C42 116.2(2)
N8 C38 C37 124.5(2)
N8 C38 C39 108.8(2)
C37 C38 C39 126.7(2)
C40 C39 C38 106.6(2)
C40 C39 H39 126.7
C38 C39 H39 126.7
C39 C40 C41 106.9(2)
C39 C40 H40 126.5
C41 C40 H40 126.5
N8 C41 C40 111.1(2)
N8 C41 H41 124.5
C40 C41 H41 124.5
C43 C42 C47 119.7(3)
C43 C42 C37 122.5(2)
C47 C42 C37 117.8(2)
C42 C43 C44 120.1(3)
C42 C43 H43 120.0
C44 C43 H43 120.0
C45 C44 C43 119.6(3)
C45 C44 H44 120.2
C43 C44 H44 120.2
C46 C45 C44 120.5(3)
C46 C45 C48 118.4(3)
C44 C45 C48 121.1(3)
C45 C46 C47 119.8(3)
C45 C46 H46 120.1
C47 C46 H46 120.1
C46 C47 C42 120.3(3)
C46 C47 H47 119.8
C42 C47 H47 119.8
N9 C48 C45 176.5(3)
N10 C49 C50 111.9(2)
N10 C49 H49 124.0
C50 C49 H49 124.0
C51 C50 C49 106.0(2)
C51 C50 H50 127.0
C49 C50 H50 127.0
C50 C51 C52 107.4(2)
C50 C51 H51 126.3
C52 C51 H51 126.3
C53 C52 N10 124.2(2)
C53 C52 C51 127.5(2)
N10 C52 C51 108.3(2)
C52 C53 C54 126.0(2)
C52 C53 C58 116.5(2)
C54 C53 C58 117.5(2)
N11 C54 C53 123.9(2)
N11 C54 C55 108.7(2)
C53 C54 C55 127.4(2)
C56 C55 C54 107.2(2)
C56 C55 H55 126.4
C54 C55 H55 126.4
C55 C56 C57 106.7(2)
C55 C56 H56 126.7
C57 C56 H56 126.7
N11 C57 C56 111.6(2)
N11 C57 H57 124.2
C56 C57 H57 124.2
C63 C58 C59 119.1(2)
C63 C58 C53 120.0(2)
C59 C58 C53 120.8(2)
C60 C59 C58 120.7(3)
C60 C59 H59 119.7
C58 C59 H59 119.7
C59 C60 C61 119.4(3)
C59 C60 H60 120.3
C61 C60 H60 120.3
C62 C61 C60 120.7(3)
C62 C61 C64 119.2(3)
C60 C61 C64 120.0(3)
C61 C62 C63 119.4(3)
C61 C62 H62 120.3
C63 C62 H62 120.3
C62 C63 C58 120.7(3)
C62 C63 H63 119.7
C58 C63 H63 119.7
N12 C64 C61 178.9(3)
N13 C65 C66 111.5(2)
N13 C65 H65 124.2
C66 C65 H65 124.2
C67 C66 C65 106.8(2)
C67 C66 H66 126.6
C65 C66 H66 126.6
C66 C67 C68 107.1(3)
C66 C67 H67 126.5
C68 C67 H67 126.5
C69 C68 N13 123.8(2)
C69 C68 C67 127.6(3)
N13 C68 C67 108.5(2)
C68 C69 C70 126.5(2)
C68 C69 C74 118.2(2)
C70 C69 C74 115.2(2)
N14 C70 C69 124.8(2)
N14 C70 C71 108.6(2)
C69 C70 C71 126.6(2)
C72 C71 C70 107.6(2)
C72 C71 H71 126.2
C70 C71 H71 126.2
C71 C72 C73 106.3(2)
C71 C72 H72 126.9
C73 C72 H72 126.9
N14 C73 C72 111.5(2)
N14 C73 H73 124.3
C72 C73 H73 124.3
C79 C74 C75 119.3(3)
C79 C74 C69 118.3(2)
C75 C74 C69 122.5(2)
C76 C75 C74 120.4(3)
C76 C75 H75 119.8
C74 C75 H75 119.8
C75 C76 C77 119.4(3)
C75 C76 H76 120.3
C77 C76 H76 120.3
C78 C77 C76 120.5(3)
C78 C77 C80 118.2(3)
C76 C77 C80 121.3(3)
C77 C78 C79 119.8(3)
C77 C78 H78 120.1
C79 C78 H78 120.1
C78 C79 C74 120.5(3)
C78 C79 H79 119.7
C74 C79 H79 119.7
N15 C80 C77 176.8(3)
N16 C81 C82 111.7(2)
N16 C81 H81 124.2
C82 C81 H81 124.2
C83 C82 C81 106.3(2)
C83 C82 H82 126.9
C81 C82 H82 126.9
C82 C83 C84 107.4(2)
C82 C83 H83 126.3
C84 C83 H83 126.3
C85 C84 N16 124.2(2)
C85 C84 C83 127.1(2)
N16 C84 C83 108.7(2)
C86 C85 C84 126.7(2)
C86 C85 C90 115.8(2)
C84 C85 C90 117.4(2)
C85 C86 N17 124.3(2)
C85 C86 C87 127.0(2)
N17 C86 C87 108.6(2)
C88 C87 C86 107.3(2)
C88 C87 H87 126.3
C86 C87 H87 126.3
C87 C88 C89 106.4(2)
C87 C88 H88 126.8
C89 C88 H88 126.8
N17 C89 C88 111.6(2)
N17 C89 H89 124.2
C88 C89 H89 124.2
C95 C90 C91 118.8(2)
C95 C90 C85 122.2(2)
C91 C90 C85 119.0(2)
C92 C91 C90 120.8(3)
C92 C91 H91 119.6
C90 C91 H91 119.6
C91 C92 C93 119.6(3)
C91 C92 H92 120.2
C93 C92 H92 120.2
C94 C93 C92 120.2(2)
C94 C93 C96 121.2(2)
C92 C93 C96 118.5(2)
C95 C94 C93 119.2(3)
C95 C94 H94 120.4
C93 C94 H94 120.4
C94 C95 C90 121.4(3)
C94 C95 H95 119.3
C90 C95 H95 119.3
N18 C96 C93 178.1(3)
C1 N1 C4 105.9(2)
C1 N1 Ga1 126.31(19)
C4 N1 Ga1 127.82(18)
C9 N2 C6 106.4(2)
C9 N2 Ga1 125.51(19)
C6 N2 Ga1 128.02(18)
C17 N4 C20 106.2(2)
C17 N4 Ga1 126.18(19)
C20 N4 Ga1 127.35(18)
C25 N5 C22 105.6(2)
C25 N5 Ga1 126.21(19)
C22 N5 Ga1 127.29(18)
C33 N7 C36 106.1(2)
C33 N7 Ga1 126.25(19)
C36 N7 Ga1 127.13(17)
C41 N8 C38 106.6(2)
C41 N8 Ga1 125.73(19)
C38 N8 Ga1 127.65(17)
C49 N10 C52 106.3(2)
C49 N10 Ga2 125.32(18)
C52 N10 Ga2 128.31(17)
C57 N11 C54 105.8(2)
C57 N11 Ga2 124.10(18)
C54 N11 Ga2 126.43(17)
C65 N13 C68 106.1(2)
C65 N13 Ga2 125.65(18)
C68 N13 Ga2 128.09(17)
C73 N14 C70 106.1(2)
C73 N14 Ga2 126.26(18)
C70 N14 Ga2 127.53(17)
C81 N16 C84 105.9(2)
C81 N16 Ga2 125.74(18)
C84 N16 Ga2 128.32(18)
C89 N17 C86 106.0(2)
C89 N17 Ga2 126.15(18)
C86 N17 Ga2 127.80(17)
Cl3 C97 Cl2 110.76(19)
Cl3 C97 Cl1 112.40(19)
Cl2 C97 Cl1 112.1(2)
Cl3 C97 H97 107.1
Cl2 C97 H97 107.1
Cl1 C97 H97 107.1
Cl4 C98 Cl5 112.6(2)
Cl4 C98 Cl6 111.4(2)
Cl5 C98 Cl6 110.0(2)
Cl4 C98 H98 107.5
Cl5 C98 H98 107.5
Cl6 C98 H98 107.5

loop_
_geom_bond_atom_site_label_1
_geom_bond_atom_site_label_2
_geom_bond_distance
Ga1 N8 2.034(2)
Ga1 N1 2.043(2)
Ga1 N7 2.054(2)
Ga1 N2 2.057(2)
Ga1 N4 2.059(2)
Ga1 N5 2.066(2)
Ga2 N14 2.041(2)
Ga2 N16 2.045(2)
Ga2 N13 2.050(2)
Ga2 N10 2.059(2)
Ga2 N17 2.061(2)
Ga2 N11 2.071(2)
C1 N1 1.330(4)
C1 C2 1.414(4)
C1 H1 0.9500
C2 C3 1.360(4)
C2 H2 0.9500
C3 C4 1.422(4)
C3 H3 0.9500
C4 C5 1.391(4)
C4 N1 1.403(3)
C5 C6 1.391(4)
C5 C10 1.496(4)
C6 N2 1.403(3)
C6 C7 1.424(4)
C7 C8 1.370(4)
C7 H7 0.9500
C8 C9 1.406(4)
C8 H8 0.9500
C9 N2 1.333(3)
C9 H9 0.9500
C10 C11 1.386(4)
C10 C15 1.388(4)
C11 C12 1.378(4)
C11 H11 0.9500
C12 C13 1.392(4)
C12 H12 0.9500
C13 C14 1.390(4)
C13 C16 1.439(4)
C14 C15 1.382(4)
C14 H14 0.9500
C15 H15 0.9500
C16 N3 1.149(4)
C17 N4 1.331(3)
C17 C18 1.414(4)
C17 H17 0.9500
C18 C19 1.360(4)
C18 H18 0.9500
C19 C20 1.424(4)
C19 H19 0.9500
C20 C21 1.385(4)
C20 N4 1.402(4)
C21 C22 1.420(4)
C21 C26 1.489(4)
C22 N5 1.396(3)
C22 C23 1.404(4)
C23 C24 1.380(4)
C23 H23 0.9500
C24 C25 1.402(4)
C24 H24 0.9500
C25 N5 1.341(3)
C25 H25 0.9500
C26 C31 1.389(4)
C26 C27 1.394(4)
C27 C28 1.382(4)
C27 H27 0.9500
C28 C29 1.385(4)
C28 H28 0.9500
C29 C30 1.388(4)
C29 C32 1.447(4)
C30 C31 1.382(4)
C30 H30 0.9500
C31 H31 0.9500
C32 N6 1.142(4)
C33 N7 1.337(3)
C33 C34 1.414(4)
C33 H33 0.9500
C34 C35 1.367(4)
C34 H34 0.9500
C35 C36 1.430(4)
C35 H35 0.9500
C36 C37 1.389(4)
C36 N7 1.403(3)
C37 C38 1.404(4)
C37 C42 1.501(4)
C38 N8 1.394(3)
C38 C39 1.419(4)
C39 C40 1.381(4)
C39 H39 0.9500
C40 C41 1.401(4)
C40 H40 0.9500
C41 N8 1.342(3)
C41 H41 0.9500
C42 C43 1.385(4)
C42 C47 1.392(4)
C43 C44 1.393(4)
C43 H43 0.9500
C44 C45 1.389(4)
C44 H44 0.9500
C45 C46 1.382(4)
C45 C48 1.448(4)
C46 C47 1.383(4)
C46 H46 0.9500
C47 H47 0.9500
C48 N9 1.143(4)
C49 N10 1.327(3)
C49 C50 1.416(4)
C49 H49 0.9500
C50 C51 1.367(4)
C50 H50 0.9500
C51 C52 1.424(4)
C51 H51 0.9500
C52 C53 1.392(4)
C52 N10 1.400(3)
C53 C54 1.406(4)
C53 C58 1.490(4)
C54 N11 1.400(3)
C54 C55 1.414(4)
C55 C56 1.370(4)
C55 H55 0.9500
C56 C57 1.398(4)
C56 H56 0.9500
C57 N11 1.344(3)
C57 H57 0.9500
C58 C63 1.393(4)
C58 C59 1.397(4)
C59 C60 1.382(4)
C59 H59 0.9500
C60 C61 1.396(4)
C60 H60 0.9500
C61 C62 1.384(4)
C61 C64 1.445(4)
C62 C63 1.389(4)
C62 H62 0.9500
C63 H63 0.9500
C64 N12 1.146(4)
C65 N13 1.336(3)
C65 C66 1.402(4)
C65 H65 0.9500
C66 C67 1.368(4)
C66 H66 0.9500
C67 C68 1.417(4)
C67 H67 0.9500
C68 C69 1.393(4)
C68 N13 1.402(3)
C69 C70 1.410(4)
C69 C74 1.495(4)
C70 N14 1.395(3)
C70 C71 1.420(4)
C71 C72 1.366(4)
C71 H71 0.9500
C72 C73 1.410(4)
C72 H72 0.9500
C73 N14 1.345(3)
C73 H73 0.9500
C74 C79 1.392(4)
C74 C75 1.398(4)
C75 C76 1.385(4)
C75 H75 0.9500
C76 C77 1.394(4)
C76 H76 0.9500
C77 C78 1.384(4)
C77 C80 1.444(4)
C78 C79 1.385(4)
C78 H78 0.9500
C79 H79 0.9500
C80 N15 1.144(4)
C81 N16 1.338(3)
C81 C82 1.412(4)
C81 H81 0.9500
C82 C83 1.364(4)
C82 H82 0.9500
C83 C84 1.418(4)
C83 H83 0.9500
C84 C85 1.395(4)
C84 N16 1.398(3)
C85 C86 1.395(4)
C85 C90 1.493(4)
C86 N17 1.397(3)
C86 C87 1.419(4)
C87 C88 1.367(4)
C87 H87 0.9500
C88 C89 1.407(4)
C88 H88 0.9500
C89 N17 1.342(3)
C89 H89 0.9500
C90 C95 1.387(4)
C90 C91 1.391(4)
C91 C92 1.377(4)
C91 H91 0.9500
C92 C93 1.392(4)
C92 H92 0.9500
C93 C94 1.391(4)
C93 C96 1.445(4)
C94 C95 1.374(4)
C94 H94 0.9500
C95 H95 0.9500
C96 N18 1.144(4)
C97 Cl3 1.726(3)
C97 Cl2 1.738(3)
C97 Cl1 1.752(3)
C97 H97 1.0000
C98 Cl4 1.714(4)
C98 Cl5 1.744(4)
C98 Cl6 1.753(4)
C98 H98 1.0000

loop_
_geom_torsion_atom_site_label_1
_geom_torsion_atom_site_label_2
_geom_torsion_atom_site_label_3
_geom_torsion_atom_site_label_4
_geom_torsion
N1 C1 C2 C3 0.3(3)
C1 C2 C3 C4 0.1(3)
C2 C3 C4 C5 179.0(3)
C2 C3 C4 N1 -0.5(3)
N1 C4 C5 C6 -2.7(4)
C3 C4 C5 C6 177.9(3)
N1 C4 C5 C10 174.5(2)
C3 C4 C5 C10 -4.9(4)
C4 C5 C6 N2 0.1(4)
C10 C5 C6 N2 -177.1(2)
C4 C5 C6 C7 -179.4(3)
C10 C5 C6 C7 3.4(4)
C5 C6 C7 C8 179.2(3)
N2 C6 C7 C8 -0.4(3)
C6 C7 C8 C9 0.1(3)
C7 C8 C9 N2 0.2(3)
C6 C5 C10 C11 102.2(3)
C4 C5 C10 C11 -75.3(4)
C6 C5 C10 C15 -77.9(3)
C4 C5 C10 C15 104.6(3)
C15 C10 C11 C12 0.8(5)
C5 C10 C11 C12 -179.3(3)
C10 C11 C12 C13 0.1(5)
C11 C12 C13 C14 -1.5(5)
C11 C12 C13 C16 175.8(3)
C12 C13 C14 C15 2.1(4)
C16 C13 C14 C15 -175.1(3)
C13 C14 C15 C10 -1.3(4)
C11 C10 C15 C14 -0.1(4)
C5 C10 C15 C14 179.9(3)
C14 C13 C16 N3 112(6)
C12 C13 C16 N3 -65(7)
N4 C17 C18 C19 0.1(3)
C17 C18 C19 C20 0.3(3)
C18 C19 C20 C21 177.7(3)
C18 C19 C20 N4 -0.5(3)
N4 C20 C21 C22 2.9(5)
C19 C20 C21 C22 -175.1(3)
N4 C20 C21 C26 -176.6(2)
C19 C20 C21 C26 5.5(4)
C20 C21 C22 N5 -0.7(4)
C26 C21 C22 N5 178.8(2)
C20 C21 C22 C23 178.0(3)
C26 C21 C22 C23 -2.5(4)
N5 C22 C23 C24 1.5(3)
C21 C22 C23 C24 -177.4(3)
C22 C23 C24 C25 -1.5(3)
C23 C24 C25 N5 1.0(3)
C20 C21 C26 C31 66.3(3)
C22 C21 C26 C31 -113.2(3)
C20 C21 C26 C27 -114.6(3)
C22 C21 C26 C27 65.9(4)
C31 C26 C27 C28 1.0(4)
C21 C26 C27 C28 -178.1(3)
C26 C27 C28 C29 -0.8(5)
C27 C28 C29 C30 0.2(4)
C27 C28 C29 C32 179.1(3)
C28 C29 C30 C31 0.3(4)
C32 C29 C30 C31 -178.7(3)
C29 C30 C31 C26 -0.1(4)
C27 C26 C31 C30 -0.6(4)
C21 C26 C31 C30 178.6(3)
C28 C29 C32 N6 -164(100)
C30 C29 C32 N6 15(80)
N7 C33 C34 C35 -0.2(3)
C33 C34 C35 C36 -0.5(3)
C34 C35 C36 C37 -178.4(3)
C34 C35 C36 N7 1.0(3)
N7 C36 C37 C38 0.5(4)
C35 C36 C37 C38 179.8(3)
N7 C36 C37 C42 178.8(2)
C35 C36 C37 C42 -1.9(4)
C36 C37 C38 N8 3.8(4)
C42 C37 C38 N8 -174.5(2)
C36 C37 C38 C39 -175.3(3)
C42 C37 C38 C39 6.4(4)
N8 C38 C39 C40 0.2(3)
C37 C38 C39 C40 179.4(3)
C38 C39 C40 C41 0.1(3)
C39 C40 C41 N8 -0.3(3)
C36 C37 C42 C43 66.1(4)
C38 C37 C42 C43 -115.4(3)
C36 C37 C42 C47 -114.3(3)
C38 C37 C42 C47 64.2(3)
C47 C42 C43 C44 -0.4(4)
C37 C42 C43 C44 179.1(3)
C42 C43 C44 C45 0.5(4)
C43 C44 C45 C46 0.3(4)
C43 C44 C45 C48 -178.2(3)
C44 C45 C46 C47 -1.3(4)
C48 C45 C46 C47 177.3(3)
C45 C46 C47 C42 1.4(4)
C43 C42 C47 C46 -0.5(4)
C37 C42 C47 C46 179.9(2)
C46 C45 C48 N9 -33(6)
C44 C45 C48 N9 145(6)
N10 C49 C50 C51 0.5(3)
C49 C50 C51 C52 -0.9(3)
C50 C51 C52 C53 -177.2(3)
C50 C51 C52 N10 1.0(3)
N10 C52 C53 C54 -7.7(4)
C51 C52 C53 C54 170.2(3)
N10 C52 C53 C58 172.3(2)
C51 C52 C53 C58 -9.8(4)
C52 C53 C54 N11 -3.4(4)
C58 C53 C54 N11 176.6(2)
C52 C53 C54 C55 177.3(3)
C58 C53 C54 C55 -2.8(4)
N11 C54 C55 C56 -0.3(3)
C53 C54 C55 C56 179.1(3)
C54 C55 C56 C57 0.5(3)
C55 C56 C57 N11 -0.5(3)
C52 C53 C58 C63 -58.6(3)
C54 C53 C58 C63 121.5(3)
C52 C53 C58 C59 120.2(3)
C54 C53 C58 C59 -59.8(3)
C63 C58 C59 C60 0.4(4)
C53 C58 C59 C60 -178.3(2)
C58 C59 C60 C61 0.1(4)
C59 C60 C61 C62 -1.0(4)
C59 C60 C61 C64 177.9(3)
C60 C61 C62 C63 1.3(4)
C64 C61 C62 C63 -177.6(3)
C61 C62 C63 C58 -0.8(4)
C59 C58 C63 C62 -0.1(4)
C53 C58 C63 C62 178.6(2)
C62 C61 C64 N12 89(18)
C60 C61 C64 N12 -90(18)
N13 C65 C66 C67 -1.3(3)
C65 C66 C67 C68 1.3(3)
C66 C67 C68 C69 178.2(3)
C66 C67 C68 N13 -0.9(3)
N13 C68 C69 C70 3.0(4)
C67 C68 C69 C70 -176.1(3)
N13 C68 C69 C74 -175.6(2)
C67 C68 C69 C74 5.4(4)
C68 C69 C70 N14 -1.4(4)
C74 C69 C70 N14 177.2(2)
C68 C69 C70 C71 174.6(3)
C74 C69 C70 C71 -6.8(4)
N14 C70 C71 C72 -0.2(3)
C69 C70 C71 C72 -176.7(3)
C70 C71 C72 C73 0.3(3)
C71 C72 C73 N14 -0.3(3)
C68 C69 C74 C79 118.3(3)
C70 C69 C74 C79 -60.4(3)
C68 C69 C74 C75 -63.3(4)
C70 C69 C74 C75 118.0(3)
C79 C74 C75 C76 0.9(4)
C69 C74 C75 C76 -177.5(3)
C74 C75 C76 C77 -0.2(4)
C75 C76 C77 C78 -0.8(4)
C75 C76 C77 C80 178.3(3)
C76 C77 C78 C79 1.1(4)
C80 C77 C78 C79 -178.0(3)
C77 C78 C79 C74 -0.4(4)
C75 C74 C79 C78 -0.6(4)
C69 C74 C79 C78 177.9(3)
C78 C77 C80 N15 3(6)
C76 C77 C80 N15 -176(100)
N16 C81 C82 C83 -0.4(3)
C81 C82 C83 C84 0.0(3)
C82 C83 C84 C85 -178.9(3)
C82 C83 C84 N16 0.4(3)
N16 C84 C85 C86 1.8(4)
C83 C84 C85 C86 -179.0(3)
N16 C84 C85 C90 -175.3(2)
C83 C84 C85 C90 3.9(4)
C84 C85 C86 N17 0.1(4)
C90 C85 C86 N17 177.2(2)
C84 C85 C86 C87 179.1(3)
C90 C85 C86 C87 -3.8(4)
C85 C86 C87 C88 -178.3(3)
N17 C86 C87 C88 0.8(3)
C86 C87 C88 C89 -0.3(3)
C87 C88 C89 N17 -0.4(3)
C86 C85 C90 C95 86.3(3)
C84 C85 C90 C95 -96.2(3)
C86 C85 C90 C91 -91.2(3)
C84 C85 C90 C91 86.2(3)
C95 C90 C91 C92 -1.4(4)
C85 C90 C91 C92 176.2(3)
C90 C91 C92 C93 0.5(4)
C91 C92 C93 C94 1.1(4)
C91 C92 C93 C96 -175.0(3)
C92 C93 C94 C95 -1.6(4)
C96 C93 C94 C95 174.3(3)
C93 C94 C95 C90 0.7(4)
C91 C90 C95 C94 0.8(4)
C85 C90 C95 C94 -176.7(3)
C94 C93 C96 N18 -128(9)
C92 C93 C96 N18 48(10)
C2 C1 N1 C4 -0.6(3)
C2 C1 N1 Ga1 178.84(19)
C5 C4 N1 C1 -178.8(3)
C3 C4 N1 C1 0.7(3)
C5 C4 N1 Ga1 1.7(4)
C3 C4 N1 Ga1 -178.78(18)
N8 Ga1 N1 C1 -88.8(2)
N7 Ga1 N1 C1 122(7)
N2 Ga1 N1 C1 -178.5(2)
N4 Ga1 N1 C1 89.8(2)
N5 Ga1 N1 C1 1.7(2)
N8 Ga1 N1 C4 90.5(2)
N7 Ga1 N1 C4 -58(7)
N2 Ga1 N1 C4 0.8(2)
N4 Ga1 N1 C4 -90.9(2)
N5 Ga1 N1 C4 -179.0(2)
C8 C9 N2 C6 -0.5(3)
C8 C9 N2 Ga1 177.23(18)
C5 C6 N2 C9 -179.0(3)
C7 C6 N2 C9 0.6(3)
C5 C6 N2 Ga1 3.3(4)
C7 C6 N2 Ga1 -177.08(17)
N8 Ga1 N2 C9 88.0(2)
N1 Ga1 N2 C9 179.6(2)
N7 Ga1 N2 C9 -1.1(2)
N4 Ga1 N2 C9 -90.5(2)
N5 Ga1 N2 C9 -21(9)
N8 Ga1 N2 C6 -94.7(2)
N1 Ga1 N2 C6 -3.2(2)
N7 Ga1 N2 C6 176.2(2)
N4 Ga1 N2 C6 86.7(2)
N5 Ga1 N2 C6 156(9)
C18 C17 N4 C20 -0.4(3)
C18 C17 N4 Ga1 173.92(19)
C21 C20 N4 C17 -177.7(3)
C19 C20 N4 C17 0.6(3)
C21 C20 N4 Ga1 8.1(4)
C19 C20 N4 Ga1 -173.68(18)
N8 Ga1 N4 C17 -143(3)
N1 Ga1 N4 C17 80.8(2)
N7 Ga1 N4 C17 -98.8(2)
N2 Ga1 N4 C17 -7.8(2)
N5 Ga1 N4 C17 172.7(2)
N8 Ga1 N4 C20 30(3)
N1 Ga1 N4 C20 -106.0(2)
N7 Ga1 N4 C20 74.4(2)
N2 Ga1 N4 C20 165.3(2)
N5 Ga1 N4 C20 -14.2(2)
C24 C25 N5 C22 -0.1(3)
C24 C25 N5 Ga1 -169.96(19)
C23 C22 N5 C25 -0.8(3)
C21 C22 N5 C25 178.1(3)
C23 C22 N5 Ga1 168.87(19)
C21 C22 N5 Ga1 -12.2(4)
N8 Ga1 N5 C25 5.3(2)
N1 Ga1 N5 C25 -86.3(2)
N7 Ga1 N5 C25 94.4(2)
N2 Ga1 N5 C25 114(9)
N4 Ga1 N5 C25 -176.1(2)
N8 Ga1 N5 C22 -162.4(2)
N1 Ga1 N5 C22 106.1(2)
N7 Ga1 N5 C22 -73.3(2)
N2 Ga1 N5 C22 -53(9)
N4 Ga1 N5 C22 16.2(2)
C34 C33 N7 C36 0.8(3)
C34 C33 N7 Ga1 -171.54(18)
C37 C36 N7 C33 178.3(3)
C35 C36 N7 C33 -1.1(3)
C37 C36 N7 Ga1 -9.4(4)
C35 C36 N7 Ga1 171.15(18)
N8 Ga1 N7 C33 -178.8(2)
N1 Ga1 N7 C33 -30(7)
N2 Ga1 N7 C33 -89.0(2)
N4 Ga1 N7 C33 2.6(2)
N5 Ga1 N7 C33 90.8(2)
N8 Ga1 N7 C36 10.5(2)
N1 Ga1 N7 C36 159(7)
N2 Ga1 N7 C36 100.2(2)
N4 Ga1 N7 C36 -168.1(2)
N5 Ga1 N7 C36 -80.0(2)
C40 C41 N8 C38 0.4(3)
C40 C41 N8 Ga1 179.56(18)
C37 C38 N8 C41 -179.6(3)
C39 C38 N8 C41 -0.4(3)
C37 C38 N8 Ga1 1.3(4)
C39 C38 N8 Ga1 -179.48(18)
N1 Ga1 N8 C41 -5.2(2)
N7 Ga1 N8 C41 174.4(2)
N2 Ga1 N8 C41 83.5(2)
N4 Ga1 N8 C41 -142(3)
N5 Ga1 N8 C41 -97.0(2)
N1 Ga1 N8 C38 173.8(2)
N7 Ga1 N8 C38 -6.6(2)
N2 Ga1 N8 C38 -97.5(2)
N4 Ga1 N8 C38 37(3)
N5 Ga1 N8 C38 82.0(2)
C50 C49 N10 C52 0.1(3)
C50 C49 N10 Ga2 178.26(17)
C53 C52 N10 C49 177.6(3)
C51 C52 N10 C49 -0.7(3)
C53 C52 N10 Ga2 -0.5(4)
C51 C52 N10 Ga2 -178.74(17)
N14 Ga2 N10 C49 -128(3)
N16 Ga2 N10 C49 -71.1(2)
N13 Ga2 N10 C49 106.1(2)
N17 Ga2 N10 C49 17.4(2)
N11 Ga2 N10 C49 -166.0(2)
N14 Ga2 N10 C52 50(3)
N16 Ga2 N10 C52 106.6(2)
N13 Ga2 N10 C52 -76.1(2)
N17 Ga2 N10 C52 -164.9(2)
N11 Ga2 N10 C52 11.7(2)
C56 C57 N11 C54 0.3(3)
C56 C57 N11 Ga2 159.88(19)
C53 C54 N11 C57 -179.5(2)
C55 C54 N11 C57 0.0(3)
C53 C54 N11 Ga2 21.6(4)
C55 C54 N11 Ga2 -158.94(18)
N14 Ga2 N11 C57 4.2(2)
N16 Ga2 N11 C57 94.7(2)
N13 Ga2 N11 C57 -84.9(2)
N10 Ga2 N11 C57 -176.9(2)
N17 Ga2 N11 C57 -101.0(14)
N14 Ga2 N11 C54 159.6(2)
N16 Ga2 N11 C54 -110.0(2)
N13 Ga2 N11 C54 70.4(2)
N10 Ga2 N11 C54 -21.6(2)
N17 Ga2 N11 C54 54.4(15)
C66 C65 N13 C68 0.7(3)
C66 C65 N13 Ga2 -175.21(18)
C69 C68 N13 C65 -179.1(3)
C67 C68 N13 C65 0.1(3)
C69 C68 N13 Ga2 -3.3(4)
C67 C68 N13 Ga2 175.92(18)
N14 Ga2 N13 C65 176.8(2)
N16 Ga2 N13 C65 95.5(18)
N10 Ga2 N13 C65 -4.7(2)
N17 Ga2 N13 C65 87.1(2)
N11 Ga2 N13 C65 -91.9(2)
N14 Ga2 N13 C68 1.8(2)
N16 Ga2 N13 C68 -79.5(18)
N10 Ga2 N13 C68 -179.7(2)
N17 Ga2 N13 C68 -87.9(2)
N11 Ga2 N13 C68 93.1(2)
C72 C73 N14 C70 0.2(3)
C72 C73 N14 Ga2 176.68(17)
C69 C70 N14 C73 176.6(2)
C71 C70 N14 C73 0.0(3)
C69 C70 N14 Ga2 0.2(4)
C71 C70 N14 Ga2 -176.41(17)
N16 Ga2 N14 C73 1.2(2)
N13 Ga2 N14 C73 -176.0(2)
N10 Ga2 N14 C73 58(3)
N17 Ga2 N14 C73 -87.3(2)
N11 Ga2 N14 C73 96.0(2)
N16 Ga2 N14 C70 176.9(2)
N13 Ga2 N14 C70 -0.3(2)
N10 Ga2 N14 C70 -126(3)
N17 Ga2 N14 C70 88.4(2)
N11 Ga2 N14 C70 -88.2(2)
C82 C81 N16 C84 0.7(3)
C82 C81 N16 Ga2 -177.33(18)
C85 C84 N16 C81 178.7(2)
C83 C84 N16 C81 -0.7(3)
C85 C84 N16 Ga2 -3.4(4)
C83 C84 N16 Ga2 177.27(17)
N14 Ga2 N16 C81 90.4(2)
N13 Ga2 N16 C81 171.6(17)
N10 Ga2 N16 C81 -88.1(2)
N17 Ga2 N16 C81 180.0(2)
N11 Ga2 N16 C81 -0.9(2)
N14 Ga2 N16 C84 -87.2(2)
N13 Ga2 N16 C84 -5.9(19)
N10 Ga2 N16 C84 94.4(2)
N17 Ga2 N16 C84 2.5(2)
N11 Ga2 N16 C84 -178.5(2)
C88 C89 N17 C86 0.9(3)
C88 C89 N17 Ga2 179.31(17)
C85 C86 N17 C89 178.1(2)
C87 C86 N17 C89 -1.0(3)
C85 C86 N17 Ga2 -0.3(4)
C87 C86 N17 Ga2 -179.41(17)
N14 Ga2 N17 C89 -88.4(2)
N16 Ga2 N17 C89 -178.8(2)
N13 Ga2 N17 C89 0.8(2)
N10 Ga2 N17 C89 92.6(2)
N11 Ga2 N17 C89 16.8(15)
N14 Ga2 N17 C86 89.7(2)
N16 Ga2 N17 C86 -0.7(2)
N13 Ga2 N17 C86 178.9(2)
N10 Ga2 N17 C86 -89.3(2)
N11 Ga2 N17 C86 -165.1(13)
